data_4114564
loop_
_publ_author_name
'Yuxia Liu'
'Thomas C. Stringfellow'
'David Ballweg'
'Ilia A. Guzei'
'Robert West'

_publ_contact_author
; 
   Prof. Robert West 
   Department of Chemistry 
   University of Wisconsin 
   1101 University Ave. 
   Madison, WI  53706-1396  USA 
;
_publ_contact_author_email west@chem.wisc.edu
_publ_contact_author_fax 1(608)2620381
_publ_contact_author_phone 1(608)2621873
_publ_section_title
;
 Structure and Chemistry of 1-Silafluorenyl Dianion, Its Derivatives, and
 an Organosilicon Diradical Dianion
;
_journal_name_full 'Journal of the American Chemical Society'
_journal_page_first 49
_journal_page_last 57
_journal_paper_doi 10.1021/ja011821m
_journal_volume 124
_journal_year 2002
_chemical_formula_sum 'C42 H42 Si5'
_chemical_formula_weight 687.21
_chemical_name_systematic
; 
 ? 
;
_space_group_IT_number 2
_symmetry_cell_setting triclinic
_symmetry_space_group_name_Hall '-P 1'
_symmetry_space_group_name_H-M 'P -1'
_atom_sites_solution_hydrogens geom
_atom_sites_solution_primary direct
_atom_sites_solution_secondary difmap
_audit_creation_method SHELXL-97
_cell_angle_alpha 94.279(2)
_cell_angle_beta 94.337(2)
_cell_angle_gamma 99.094(2)
_cell_formula_units_Z 2
_cell_length_a 10.7130(10)
_cell_length_b 13.4592(14)
_cell_length_c 13.6979(13)
_cell_measurement_temperature 173(2)
_cell_volume 1937.1(3)
_computing_cell_refinement 'Bruker SMART'
_computing_data_collection 'Bruker SMART'
_computing_data_reduction 'Bruker SAINT'
_computing_molecular_graphics 'Bruker SHELXTL'
_computing_publication_material 'Bruker SHELXTL'
_computing_structure_refinement 'SHELXL-97 (Sheldrick, 1997)'
_computing_structure_solution 'SHELXS-97 (Sheldrick, 1990)'
_diffrn_ambient_temperature 173(2)
_diffrn_measured_fraction_theta_full 0.918
_diffrn_measured_fraction_theta_max 0.918
_diffrn_measurement_device_type 'CCD area detector'
_diffrn_measurement_method 'phi and omega scans'
_diffrn_radiation_monochromator graphite
_diffrn_radiation_source 'fine-focus sealed tube'
_diffrn_radiation_type MoK\a
_diffrn_radiation_wavelength 0.71073
_diffrn_reflns_av_R_equivalents 0.0000
_diffrn_reflns_av_sigmaI/netI 0.0456
_diffrn_reflns_limit_h_max 12
_diffrn_reflns_limit_h_min -13
_diffrn_reflns_limit_k_max 16
_diffrn_reflns_limit_k_min -16
_diffrn_reflns_limit_l_max 17
_diffrn_reflns_limit_l_min 0
_diffrn_reflns_number 7264
_diffrn_reflns_theta_full 26.35
_diffrn_reflns_theta_max 26.35
_diffrn_reflns_theta_min 1.54
_exptl_absorpt_coefficient_mu 0.213
_exptl_absorpt_correction_T_max 0.9390
_exptl_absorpt_correction_T_min 0.9011
_exptl_absorpt_correction_type none
_exptl_crystal_density_diffrn 1.178
_exptl_crystal_F_000 728
_exptl_crystal_size_max 0.50
_exptl_crystal_size_mid 0.30
_exptl_crystal_size_min 0.30
_refine_diff_density_max 0.454
_refine_diff_density_min -0.174
_refine_diff_density_rms 0.052
_refine_ls_extinction_method none
_refine_ls_goodness_of_fit_ref 1.000
_refine_ls_hydrogen_treatment mixed
_refine_ls_matrix_type full
_refine_ls_number_parameters 430
_refine_ls_number_reflns 7264
_refine_ls_number_restraints 0
_refine_ls_restrained_S_all 1.000
_refine_ls_R_factor_all 0.0666
_refine_ls_R_factor_gt 0.0451
_refine_ls_shift/su_max 0.001
_refine_ls_shift/su_mean 0.000
_refine_ls_structure_factor_coef Fsqd
_refine_ls_weighting_details 'calc w=1/[\s^2^(Fo^2^)+(0.0852P)^2^+0.0000P] where P=(Fo^2^+2Fc^2^)/3'
_refine_ls_weighting_scheme calc
_refine_ls_wR_factor_gt 0.1219
_refine_ls_wR_factor_ref 0.1342
_reflns_number_gt 5359
_reflns_number_total 7264
_reflns_threshold_expression >2sigma(I)
_cod_data_source_file ja011821m_3.cif
_cod_data_source_block west16
_cod_database_code 4114564

loop_
_symmetry_equiv_pos_as_xyz
'x, y, z'
'-x, -y, -z'

loop_
_atom_site_label
_atom_site_type_symbol
_atom_site_fract_x
_atom_site_fract_y
_atom_site_fract_z
_atom_site_U_iso_or_equiv
_atom_site_adp_type
_atom_site_occupancy
_atom_site_symmetry_multiplicity
_atom_site_calc_flag
_atom_site_refinement_flags
Si1 Si 0.06997(6) 0.00329(5) 0.77893(5) 0.04032(18) Uani 1 1 d .
Si2 Si 0.26102(6) 0.11722(5) 0.79226(4) 0.03624(17) Uani 1 1 d .
Si3 Si 0.27160(6) 0.26962(5) 0.71869(4) 0.03437(17) Uani 1 1 d .
Si4 Si 0.09639(6) 0.35389(5) 0.72302(4) 0.03409(17) Uani 1 1 d .
Si5 Si 0.14725(6) 0.51959(5) 0.67878(5) 0.03994(18) Uani 1 1 d .
C1 C -0.0062(3) -0.0068(2) 0.65048(19) 0.0656(8) Uani 1 1 d .
H1A H -0.0828 -0.0582 0.6438 0.098 Uiso 1 1 calc R
H1B H 0.0534 -0.0260 0.6044 0.098 Uiso 1 1 calc R
H1C H -0.0290 0.0585 0.6358 0.098 Uiso 1 1 calc R
C2 C -0.0377(2) 0.0472(2) 0.86836(19) 0.0526(7) Uani 1 1 d .
H2A H -0.0704 0.1062 0.8454 0.079 Uiso 1 1 calc R
H2B H 0.0096 0.0656 0.9329 0.079 Uiso 1 1 calc R
H2C H -0.1088 -0.0072 0.8736 0.079 Uiso 1 1 calc R
C3 C 0.1090(3) -0.1212(2) 0.8120(3) 0.0744(9) Uani 1 1 d .
H3A H 0.0306 -0.1704 0.8092 0.112 Uiso 1 1 calc R
H3B H 0.1514 -0.1135 0.8787 0.112 Uiso 1 1 calc R
H3C H 0.1653 -0.1450 0.7655 0.112 Uiso 1 1 calc R
C4 C 0.3356(2) 0.14979(17) 0.92172(16) 0.0395(5) Uani 1 1 d .
C5 C 0.2940(3) 0.19872(18) 1.00391(17) 0.0479(6) Uani 1 1 d .
H5 H 0.2122 0.2177 1.0000 0.057 Uiso 1 1 calc R
C6 C 0.3715(3) 0.2196(2) 1.09071(19) 0.0603(7) Uani 1 1 d .
H6 H 0.3427 0.2530 1.1461 0.072 Uiso 1 1 calc R
C7 C 0.4912(3) 0.1920(2) 1.0975(2) 0.0635(8) Uani 1 1 d .
H7 H 0.5437 0.2068 1.1576 0.076 Uiso 1 1 calc R
C8 C 0.5343(3) 0.1432(2) 1.01774(19) 0.0552(7) Uani 1 1 d .
H8 H 0.6161 0.1241 1.0231 0.066 Uiso 1 1 calc R
C9 C 0.4574(2) 0.12172(17) 0.92858(17) 0.0410(5) Uani 1 1 d .
C10 C 0.4933(2) 0.07099(17) 0.83734(18) 0.0413(5) Uani 1 1 d .
C11 C 0.6068(2) 0.0344(2) 0.8271(2) 0.0541(7) Uani 1 1 d .
H11 H 0.6693 0.0413 0.8813 0.065 Uiso 1 1 calc R
C12 C 0.6282(3) -0.0123(2) 0.7373(2) 0.0606(7) Uani 1 1 d .
H12 H 0.7059 -0.0366 0.7305 0.073 Uiso 1 1 calc R
C13 C 0.5382(3) -0.0239(2) 0.6577(2) 0.0573(7) Uani 1 1 d .
H13 H 0.5539 -0.0567 0.5972 0.069 Uiso 1 1 calc R
C14 C 0.4252(2) 0.01248(18) 0.66632(18) 0.0470(6) Uani 1 1 d .
H14 H 0.3639 0.0053 0.6113 0.056 Uiso 1 1 calc R
C15 C 0.4012(2) 0.05975(17) 0.75577(17) 0.0404(5) Uani 1 1 d .
C16 C 0.4221(2) 0.35806(16) 0.76448(16) 0.0373(5) Uani 1 1 d .
C17 C 0.4707(2) 0.39824(18) 0.85905(18) 0.0479(6) Uani 1 1 d .
H17 H 0.4264 0.3789 0.9140 0.057 Uiso 1 1 calc R
C18 C 0.5837(2) 0.4665(2) 0.8732(2) 0.0570(7) Uani 1 1 d .
H18 H 0.6159 0.4945 0.9376 0.068 Uiso 1 1 calc R
C19 C 0.6497(2) 0.4938(2) 0.7931(2) 0.0590(7) Uani 1 1 d .
H19 H 0.7269 0.5404 0.8033 0.071 Uiso 1 1 calc R
C20 C 0.6044(2) 0.45382(19) 0.6988(2) 0.0518(6) Uani 1 1 d .
H20 H 0.6505 0.4727 0.6447 0.062 Uiso 1 1 calc R
C21 C 0.4904(2) 0.38544(17) 0.68341(18) 0.0416(6) Uani 1 1 d .
C22 C 0.4321(2) 0.33748(17) 0.58616(17) 0.0401(5) Uani 1 1 d .
C23 C 0.4785(2) 0.35540(19) 0.49516(19) 0.0518(7) Uani 1 1 d .
H23 H 0.5552 0.4012 0.4926 0.062 Uiso 1 1 calc R
C24 C 0.4146(3) 0.3075(2) 0.40941(19) 0.0568(7) Uani 1 1 d .
H24 H 0.4470 0.3212 0.3483 0.068 Uiso 1 1 calc R
C25 C 0.3034(3) 0.2395(2) 0.41123(19) 0.0543(7) Uani 1 1 d .
H25 H 0.2601 0.2065 0.3517 0.065 Uiso 1 1 calc R
C26 C 0.2555(2) 0.21992(17) 0.50057(17) 0.0439(6) Uani 1 1 d .
H26 H 0.1795 0.1730 0.5018 0.053 Uiso 1 1 calc R
C27 C 0.3180(2) 0.26866(16) 0.58870(16) 0.0372(5) Uani 1 1 d .
C28 C 0.1800(2) 0.50815(19) 0.54630(17) 0.0475(6) Uani 1 1 d .
H28A H 0.1943 0.5755 0.5223 0.071 Uiso 1 1 calc R
H28B H 0.1071 0.4664 0.5076 0.071 Uiso 1 1 calc R
H28C H 0.2557 0.4766 0.5397 0.071 Uiso 1 1 calc R
C29 C 0.2887(3) 0.5948(2) 0.7535(2) 0.0644(8) Uani 1 1 d .
H29A H 0.3640 0.5642 0.7418 0.097 Uiso 1 1 calc R
H29B H 0.2746 0.5953 0.8234 0.097 Uiso 1 1 calc R
H29C H 0.3017 0.6642 0.7345 0.097 Uiso 1 1 calc R
C30 C 0.0049(3) 0.5832(2) 0.69638(18) 0.0534(7) Uani 1 1 d .
H30A H 0.0153 0.6470 0.6654 0.080 Uiso 1 1 calc R
H30B H -0.0028 0.5968 0.7668 0.080 Uiso 1 1 calc R
H30C H -0.0719 0.5390 0.6661 0.080 Uiso 1 1 calc R
C31 C -0.0485(2) 0.28728(16) 0.64377(16) 0.0348(5) Uani 1 1 d .
C32 C -0.0691(2) 0.25902(17) 0.54268(16) 0.0420(6) Uani 1 1 d .
H32 H -0.0007 0.2708 0.5025 0.050 Uiso 1 1 calc R
C33 C -0.1879(3) 0.21424(18) 0.50061(19) 0.0518(6) Uani 1 1 d .
H33 H -0.2004 0.1947 0.4320 0.062 Uiso 1 1 calc R
C34 C -0.2886(3) 0.1978(2) 0.5580(2) 0.0593(7) Uani 1 1 d .
H34 H -0.3701 0.1674 0.5285 0.071 Uiso 1 1 calc R
C35 C -0.2718(2) 0.22506(19) 0.6575(2) 0.0541(7) Uani 1 1 d .
H35 H -0.3419 0.2140 0.6961 0.065 Uiso 1 1 calc R
C36 C -0.1515(2) 0.26929(16) 0.70237(17) 0.0402(5) Uani 1 1 d .
C37 C -0.1203(2) 0.30042(17) 0.80898(17) 0.0420(6) Uani 1 1 d .
C38 C -0.2060(3) 0.2887(2) 0.8806(2) 0.0600(8) Uani 1 1 d .
H38 H -0.2924 0.2607 0.8622 0.072 Uiso 1 1 calc R
C39 C -0.1664(3) 0.3173(2) 0.9770(2) 0.0715(9) Uani 1 1 d .
H39 H -0.2253 0.3082 1.0254 0.086 Uiso 1 1 calc R
C40 C -0.0412(4) 0.3593(2) 1.0050(2) 0.0734(10) Uani 1 1 d .
H40 H -0.0148 0.3783 1.0725 0.088 Uiso 1 1 calc R
C41 C 0.0468(3) 0.37405(19) 0.93481(17) 0.0529(7) Uani 1 1 d .
H41 H 0.1322 0.4042 0.9543 0.063 Uiso 1 1 calc R
C42 C 0.0083(2) 0.34427(16) 0.83620(16) 0.0390(5) Uani 1 1 d .

loop_
_atom_site_aniso_label
_atom_site_aniso_U_11
_atom_site_aniso_U_22
_atom_site_aniso_U_33
_atom_site_aniso_U_23
_atom_site_aniso_U_13
_atom_site_aniso_U_12
Si1 0.0380(4) 0.0357(4) 0.0467(4) 0.0052(3) 0.0029(3) 0.0040(3)
Si2 0.0349(3) 0.0356(3) 0.0380(3) 0.0022(3) 0.0032(3) 0.0056(3)
Si3 0.0350(3) 0.0335(3) 0.0340(3) 0.0013(3) 0.0059(3) 0.0033(3)
Si4 0.0376(4) 0.0341(3) 0.0308(3) 0.0035(3) 0.0053(3) 0.0051(3)
Si5 0.0456(4) 0.0326(3) 0.0407(4) 0.0025(3) 0.0026(3) 0.0047(3)
C1 0.0591(18) 0.076(2) 0.0526(16) -0.0038(15) -0.0026(13) -0.0093(15)
C2 0.0434(15) 0.0563(16) 0.0612(16) 0.0128(13) 0.0119(12) 0.0102(12)
C3 0.076(2) 0.0403(16) 0.112(3) 0.0172(16) 0.0203(19) 0.0153(15)
C4 0.0445(13) 0.0330(12) 0.0392(12) 0.0049(10) 0.0015(10) 0.0011(10)
C5 0.0580(16) 0.0434(14) 0.0425(13) 0.0037(11) 0.0072(12) 0.0073(12)
C6 0.087(2) 0.0455(16) 0.0440(15) -0.0015(12) 0.0053(14) 0.0015(15)
C7 0.076(2) 0.0609(18) 0.0436(15) 0.0015(13) -0.0131(14) -0.0099(16)
C8 0.0506(16) 0.0532(16) 0.0574(16) 0.0137(13) -0.0096(13) -0.0030(13)
C9 0.0410(13) 0.0347(12) 0.0435(13) 0.0057(10) -0.0014(10) -0.0039(10)
C10 0.0320(12) 0.0357(13) 0.0554(14) 0.0086(11) 0.0048(11) 0.0006(10)
C11 0.0399(15) 0.0532(16) 0.0694(18) 0.0100(14) -0.0005(12) 0.0085(12)
C12 0.0422(15) 0.0583(18) 0.084(2) 0.0034(15) 0.0117(15) 0.0161(13)
C13 0.0526(17) 0.0514(16) 0.0692(18) -0.0044(14) 0.0196(14) 0.0101(13)
C14 0.0433(14) 0.0453(14) 0.0517(14) -0.0008(12) 0.0061(11) 0.0067(11)
C15 0.0378(13) 0.0333(12) 0.0493(13) 0.0031(10) 0.0070(10) 0.0024(10)
C16 0.0356(12) 0.0328(12) 0.0441(13) 0.0003(10) 0.0044(10) 0.0084(9)
C17 0.0452(14) 0.0449(14) 0.0517(15) -0.0033(12) 0.0014(11) 0.0068(11)
C18 0.0491(16) 0.0500(16) 0.0663(18) -0.0115(13) -0.0065(13) 0.0039(13)
C19 0.0387(14) 0.0480(16) 0.085(2) -0.0027(15) 0.0008(14) -0.0021(12)
C20 0.0425(14) 0.0444(15) 0.0686(17) 0.0036(13) 0.0149(13) 0.0036(11)
C21 0.0369(13) 0.0337(12) 0.0555(15) 0.0032(11) 0.0095(11) 0.0078(10)
C22 0.0392(13) 0.0342(12) 0.0488(14) 0.0038(10) 0.0118(11) 0.0080(10)
C23 0.0501(16) 0.0473(15) 0.0609(16) 0.0102(13) 0.0229(13) 0.0058(12)
C24 0.074(2) 0.0555(17) 0.0444(15) 0.0054(13) 0.0231(14) 0.0137(14)
C25 0.0698(19) 0.0501(16) 0.0447(14) 0.0011(12) 0.0141(13) 0.0126(14)
C26 0.0519(15) 0.0367(13) 0.0429(13) -0.0015(11) 0.0106(11) 0.0060(11)
C27 0.0411(13) 0.0338(12) 0.0390(12) 0.0043(10) 0.0110(10) 0.0088(10)
C28 0.0476(15) 0.0480(15) 0.0511(14) 0.0149(12) 0.0135(12) 0.0116(12)
C29 0.0673(19) 0.0436(16) 0.0735(19) -0.0074(14) -0.0167(15) -0.0009(13)
C30 0.0693(18) 0.0520(16) 0.0423(14) -0.0011(12) 0.0066(12) 0.0225(14)
C31 0.0360(12) 0.0293(11) 0.0399(12) 0.0038(9) 0.0018(9) 0.0078(9)
C32 0.0473(14) 0.0364(13) 0.0421(13) 0.0044(10) 0.0015(11) 0.0072(11)
C33 0.0583(17) 0.0412(14) 0.0532(15) 0.0029(12) -0.0102(13) 0.0074(12)
C34 0.0477(16) 0.0468(16) 0.078(2) 0.0027(14) -0.0167(14) 0.0040(12)
C35 0.0382(14) 0.0464(15) 0.079(2) 0.0096(14) 0.0095(13) 0.0065(11)
C36 0.0405(13) 0.0304(12) 0.0515(14) 0.0061(10) 0.0081(11) 0.0083(10)
C37 0.0507(15) 0.0319(12) 0.0494(14) 0.0102(11) 0.0192(11) 0.0149(11)
C38 0.0678(19) 0.0462(15) 0.0732(19) 0.0073(14) 0.0376(16) 0.0153(13)
C39 0.095(3) 0.0593(19) 0.068(2) 0.0067(16) 0.0477(19) 0.0149(17)
C40 0.127(3) 0.0621(19) 0.0362(14) 0.0027(14) 0.0242(17) 0.023(2)
C41 0.0753(19) 0.0486(15) 0.0375(13) 0.0036(12) 0.0086(13) 0.0170(14)
C42 0.0548(15) 0.0302(12) 0.0360(12) 0.0053(10) 0.0121(11) 0.0144(11)

loop_
_atom_type_symbol
_atom_type_description
_atom_type_scat_dispersion_real
_atom_type_scat_dispersion_imag
_atom_type_scat_source
C C 0.0033 0.0016 'International Tables Vol C Tables 4.2.6.8 and 6.1.1.4'
H H 0.0000 0.0000 'International Tables Vol C Tables 4.2.6.8 and 6.1.1.4'
Si Si 0.0817 0.0704 'International Tables Vol C Tables 4.2.6.8 and 6.1.1.4'

loop_
_geom_angle_atom_site_label_1
_geom_angle_atom_site_label_2
_geom_angle_atom_site_label_3
_geom_angle
C1 Si1 C3 110.95(14)
C1 Si1 C2 110.61(13)
C3 Si1 C2 108.82(13)
C1 Si1 Si2 109.64(9)
C3 Si1 Si2 107.22(10)
C2 Si1 Si2 109.52(9)
C15 Si2 C4 91.37(10)
C15 Si2 Si1 114.27(7)
C4 Si2 Si1 114.15(7)
C15 Si2 Si3 106.49(7)
C4 Si2 Si3 106.58(7)
Si1 Si2 Si3 120.01(3)
C16 Si3 C27 91.13(10)
C16 Si3 Si2 110.73(8)
C27 Si3 Si2 116.77(7)
C16 Si3 Si4 110.59(7)
C27 Si3 Si4 106.44(7)
Si2 Si3 Si4 117.97(3)
C42 Si4 C31 91.14(10)
C42 Si4 Si3 116.18(8)
C31 Si4 Si3 113.95(7)
C42 Si4 Si5 113.69(7)
C31 Si4 Si5 109.13(7)
Si3 Si4 Si5 111.19(3)
C29 Si5 C28 109.53(13)
C29 Si5 C30 109.09(12)
C28 Si5 C30 111.34(11)
C29 Si5 Si4 113.42(10)
C28 Si5 Si4 106.15(8)
C30 Si5 Si4 107.30(9)
C5 C4 C9 119.3(2)
C5 C4 Si2 131.6(2)
C9 C4 Si2 109.05(16)
C6 C5 C4 120.3(3)
C5 C6 C7 120.5(2)
C8 C7 C6 120.5(3)
C7 C8 C9 120.0(3)
C8 C9 C4 119.5(2)
C8 C9 C10 125.2(2)
C4 C9 C10 115.3(2)
C11 C10 C15 119.3(2)
C11 C10 C9 125.6(2)
C15 C10 C9 115.1(2)
C12 C11 C10 119.7(2)
C13 C12 C11 121.1(2)
C12 C13 C14 120.0(2)
C13 C14 C15 120.1(2)
C14 C15 C10 119.8(2)
C14 C15 Si2 131.12(19)
C10 C15 Si2 109.12(16)
C17 C16 C21 119.4(2)
C17 C16 Si3 131.45(18)
C21 C16 Si3 109.12(16)
C18 C17 C16 120.2(2)
C19 C18 C17 120.0(3)
C20 C19 C18 120.8(2)
C19 C20 C21 119.8(2)
C20 C21 C16 119.7(2)
C20 C21 C22 124.9(2)
C16 C21 C22 115.4(2)
C23 C22 C27 118.9(2)
C23 C22 C21 126.1(2)
C27 C22 C21 114.96(18)
C24 C23 C22 120.8(2)
C23 C24 C25 120.7(2)
C24 C25 C26 119.7(2)
C25 C26 C27 120.6(2)
C26 C27 C22 119.23(19)
C26 C27 Si3 131.39(17)
C22 C27 Si3 109.15(16)
C32 C31 C36 118.8(2)
C32 C31 Si4 131.81(17)
C36 C31 Si4 109.29(16)
C33 C32 C31 120.8(2)
C32 C33 C34 120.2(2)
C35 C34 C33 120.6(2)
C34 C35 C36 120.4(2)
C35 C36 C31 119.3(2)
C35 C36 C37 125.7(2)
C31 C36 C37 115.1(2)
C38 C37 C42 119.9(2)
C38 C37 C36 125.1(2)
C42 C37 C36 115.00(19)
C39 C38 C37 120.3(3)
C38 C39 C40 120.6(3)
C39 C40 C41 120.6(3)
C42 C41 C40 119.5(3)
C41 C42 C37 119.0(2)
C41 C42 Si4 131.6(2)
C37 C42 Si4 109.31(16)

loop_
_geom_bond_atom_site_label_1
_geom_bond_atom_site_label_2
_geom_bond_distance
Si1 C1 1.869(3)
Si1 C3 1.869(3)
Si1 C2 1.872(2)
Si1 Si2 2.3417(9)
Si2 C15 1.878(2)
Si2 C4 1.880(2)
Si2 Si3 2.3426(9)
Si3 C16 1.881(2)
Si3 C27 1.884(2)
Si3 Si4 2.3438(9)
Si4 C42 1.877(2)
Si4 C31 1.884(2)
Si4 Si5 2.3464(9)
Si5 C29 1.869(3)
Si5 C28 1.874(2)
Si5 C30 1.886(2)
C4 C5 1.399(3)
C4 C9 1.413(3)
C5 C6 1.381(4)
C6 C7 1.389(4)
C7 C8 1.380(4)
C8 C9 1.405(3)
C9 C10 1.485(3)
C10 C11 1.395(3)
C10 C15 1.416(3)
C11 C12 1.390(4)
C12 C13 1.382(4)
C13 C14 1.386(3)
C14 C15 1.398(3)
C16 C17 1.395(3)
C16 C21 1.415(3)
C17 C18 1.391(3)
C18 C19 1.390(4)
C19 C20 1.382(4)
C20 C21 1.400(3)
C21 C22 1.483(3)
C22 C23 1.400(3)
C22 C27 1.417(3)
C23 C24 1.375(4)
C24 C25 1.386(4)
C25 C26 1.390(3)
C26 C27 1.399(3)
C31 C32 1.400(3)
C31 C36 1.414(3)
C32 C33 1.382(3)
C33 C34 1.382(4)
C34 C35 1.375(4)
C35 C36 1.406(3)
C36 C37 1.487(3)
C37 C38 1.395(3)
C37 C42 1.420(3)
C38 C39 1.363(4)
C39 C40 1.385(4)
C40 C41 1.400(4)
C41 C42 1.392(3)

loop_
_geom_torsion_atom_site_label_1
_geom_torsion_atom_site_label_2
_geom_torsion_atom_site_label_3
_geom_torsion_atom_site_label_4
_geom_torsion
C1 Si1 Si2 C15 -85.44(13)
C3 Si1 Si2 C15 35.10(14)
C2 Si1 Si2 C15 153.01(12)
C1 Si1 Si2 C4 171.21(12)
C3 Si1 Si2 C4 -68.25(14)
C2 Si1 Si2 C4 49.66(12)
C1 Si1 Si2 Si3 42.87(11)
C3 Si1 Si2 Si3 163.41(11)
C2 Si1 Si2 Si3 -78.67(10)
C15 Si2 Si3 C16 -61.19(11)
C4 Si2 Si3 C16 35.36(11)
Si1 Si2 Si3 C16 167.05(7)
C15 Si2 Si3 C27 41.19(11)
C4 Si2 Si3 C27 137.74(11)
Si1 Si2 Si3 C27 -90.57(9)
C15 Si2 Si3 Si4 170.00(8)
C4 Si2 Si3 Si4 -93.45(8)
Si1 Si2 Si3 Si4 38.24(5)
C16 Si3 Si4 C42 -94.26(11)
C27 Si3 Si4 C42 168.11(11)
Si2 Si3 Si4 C42 34.61(9)
C16 Si3 Si4 C31 161.70(10)
C27 Si3 Si4 C31 64.08(11)
Si2 Si3 Si4 C31 -69.42(8)
C16 Si3 Si4 Si5 37.87(8)
C27 Si3 Si4 Si5 -59.76(8)
Si2 Si3 Si4 Si5 166.74(3)
C42 Si4 Si5 C29 79.13(14)
C31 Si4 Si5 C29 179.21(12)
Si3 Si4 Si5 C29 -54.25(11)
C42 Si4 Si5 C28 -160.55(12)
C31 Si4 Si5 C28 -60.47(11)
Si3 Si4 Si5 C28 66.07(9)
C42 Si4 Si5 C30 -41.41(12)
C31 Si4 Si5 C30 58.67(11)
Si3 Si4 Si5 C30 -174.79(8)
C15 Si2 C4 C5 179.0(2)
Si1 Si2 C4 C5 -63.6(2)
Si3 Si2 C4 C5 71.3(2)
C15 Si2 C4 C9 2.71(17)
Si1 Si2 C4 C9 120.17(14)
Si3 Si2 C4 C9 -104.95(15)
C9 C4 C5 C6 0.2(3)
Si2 C4 C5 C6 -175.78(19)
C4 C5 C6 C7 -0.2(4)
C5 C6 C7 C8 -0.1(4)
C6 C7 C8 C9 0.4(4)
C7 C8 C9 C4 -0.5(4)
C7 C8 C9 C10 179.2(2)
C5 C4 C9 C8 0.2(3)
Si2 C4 C9 C8 176.97(18)
C5 C4 C9 C10 -179.5(2)
Si2 C4 C9 C10 -2.7(2)
C8 C9 C10 C11 2.0(4)
C4 C9 C10 C11 -178.3(2)
C8 C9 C10 C15 -178.5(2)
C4 C9 C10 C15 1.2(3)
C15 C10 C11 C12 0.2(4)
C9 C10 C11 C12 179.7(2)
C10 C11 C12 C13 -0.5(4)
C11 C12 C13 C14 0.9(4)
C12 C13 C14 C15 -0.8(4)
C13 C14 C15 C10 0.4(4)
C13 C14 C15 Si2 179.66(19)
C11 C10 C15 C14 -0.1(3)
C9 C10 C15 C14 -179.7(2)
C11 C10 C15 Si2 -179.49(18)
C9 C10 C15 Si2 1.0(2)
C4 Si2 C15 C14 178.7(2)
Si1 Si2 C15 C14 61.3(2)
Si3 Si2 C15 C14 -73.6(2)
C4 Si2 C15 C10 -2.07(17)
Si1 Si2 C15 C10 -119.44(15)
Si3 Si2 C15 C10 105.68(15)
C27 Si3 C16 C17 -177.4(2)
Si2 Si3 C16 C17 -58.1(2)
Si4 Si3 C16 C17 74.6(2)
C27 Si3 C16 C21 3.64(16)
Si2 Si3 C16 C21 122.93(14)
Si4 Si3 C16 C21 -104.40(15)
C21 C16 C17 C18 1.6(3)
Si3 C16 C17 C18 -177.32(19)
C16 C17 C18 C19 -1.0(4)
C17 C18 C19 C20 0.0(4)
C18 C19 C20 C21 0.3(4)
C19 C20 C21 C16 0.3(4)
C19 C20 C21 C22 -180.0(2)
C17 C16 C21 C20 -1.2(3)
Si3 C16 C21 C20 177.90(18)
C17 C16 C21 C22 179.0(2)
Si3 C16 C21 C22 -1.9(2)
C20 C21 C22 C23 -2.5(4)
C16 C21 C22 C23 177.3(2)
C20 C21 C22 C27 178.5(2)
C16 C21 C22 C27 -1.8(3)
C27 C22 C23 C24 0.2(4)
C21 C22 C23 C24 -178.8(2)
C22 C23 C24 C25 -0.7(4)
C23 C24 C25 C26 0.4(4)
C24 C25 C26 C27 0.4(4)
C25 C26 C27 C22 -0.9(3)
C25 C26 C27 Si3 173.08(19)
C23 C22 C27 C26 0.6(3)
C21 C22 C27 C26 179.7(2)
C23 C22 C27 Si3 -174.65(18)
C21 C22 C27 Si3 4.5(2)
C16 Si3 C27 C26 -179.0(2)
Si2 Si3 C27 C26 67.0(2)
Si4 Si3 C27 C26 -67.1(2)
C16 Si3 C27 C22 -4.58(16)
Si2 Si3 C27 C22 -118.56(14)
Si4 Si3 C27 C22 107.30(15)
C42 Si4 C31 C32 -178.9(2)
Si3 Si4 C31 C32 -59.4(2)
Si5 Si4 C31 C32 65.5(2)
C42 Si4 C31 C36 4.06(16)
Si3 Si4 C31 C36 123.51(14)
Si5 Si4 C31 C36 -111.55(14)
C36 C31 C32 C33 -0.1(3)
Si4 C31 C32 C33 -176.88(18)
C31 C32 C33 C34 0.7(4)
C32 C33 C34 C35 -0.4(4)
C33 C34 C35 C36 -0.6(4)
C34 C35 C36 C31 1.3(4)
C34 C35 C36 C37 -178.9(2)
C32 C31 C36 C35 -0.9(3)
Si4 C31 C36 C35 176.56(18)
C32 C31 C36 C37 179.18(19)
Si4 C31 C36 C37 -3.3(2)
C35 C36 C37 C38 1.1(4)
C31 C36 C37 C38 -179.0(2)
C35 C36 C37 C42 -179.5(2)
C31 C36 C37 C42 0.4(3)
C42 C37 C38 C39 -1.3(4)
C36 C37 C38 C39 178.1(2)
C37 C38 C39 C40 0.7(4)
C38 C39 C40 C41 0.6(5)
C39 C40 C41 C42 -1.3(4)
C40 C41 C42 C37 0.7(4)
C40 C41 C42 Si4 178.6(2)
C38 C37 C42 C41 0.6(3)
C36 C37 C42 C41 -178.8(2)
C38 C37 C42 Si4 -177.77(18)
C36 C37 C42 Si4 2.8(2)
C31 Si4 C42 C41 178.0(2)
Si3 Si4 C42 C41 60.5(2)
Si5 Si4 C42 C41 -70.4(2)
C31 Si4 C42 C37 -3.84(16)
Si3 Si4 C42 C37 -121.37(14)
Si5 Si4 C42 C37 107.67(15)
